data_4069249
loop_
_publ_author_name
'Kabytaev, Kuanysh Z.'
'Mukhin, Sergey N.'
'Glukhov, Ivan V.'
'Starikova, Zoya A.'
'Bregadze, Vladimir I.'
'Beletskaya, Irina P.'

_publ_section_title
;
 Boron&#x2212;Oxygen Bond Formation by Palladium-Catalyzed Etheration of
 2-Iodo-para-carborane
;
_journal_issue 16
_journal_name_full Organometallics
_journal_page_first 4758
_journal_paper_doi 10.1021/om9001044
_journal_volume 28
_journal_year 2009
_chemical_formula_moiety 'C3 H14 B10 O'
_chemical_formula_sum 'C3 H14 B10 O'
_chemical_formula_weight 174.24
_chemical_name_common 2-methoxy-p-carborane
_chemical_name_systematic 2-methoxy-1,12-dicarba-closo-dodecaborane
_space_group_IT_number 15
_symmetry_cell_setting monoclinic
_symmetry_space_group_name_Hall '-C 2yc'
_symmetry_space_group_name_H-M 'C 1 2/c 1'
_atom_sites_solution_hydrogens mixed
_atom_sites_solution_primary direct
_atom_sites_solution_secondary difmap
_audit_creation_method SHELXL-97
_cell_angle_alpha 90.00
_cell_angle_beta 108.445(7)
_cell_angle_gamma 90.00
_cell_formula_units_Z 8
_cell_length_a 26.432(5)
_cell_length_b 6.5980(17)
_cell_length_c 12.095(2)
_cell_measurement_reflns_used 769
_cell_measurement_temperature 120(2)
_cell_measurement_theta_max 28
_cell_measurement_theta_min 4
_cell_volume 2001.0(7)
_computing_cell_refinement 'SAINTPlus (Bruker, 1998a)'
_computing_data_collection 'SMART (Bruker, 1998b)'
_computing_data_reduction 'SAINTPlus (Bruker, 1998a)'
_computing_molecular_graphics 'SHELXTL ver. 5.1 (Sheldrick, 1998b)'
_computing_publication_material 'SHELXTL ver. 5.1 (Sheldrick, 1998b)'
_computing_structure_refinement 'SHELXTL ver. 5.1 (Sheldrick, 1998b)'
_computing_structure_solution 'SHELXTL ver. 5.1 (Sheldrick, 1998b)'
_diffrn_ambient_temperature 120(2)
_diffrn_measured_fraction_theta_full 0.998
_diffrn_measured_fraction_theta_max 0.998
_diffrn_measurement_device_type 'Bruker SMART 1000 CCD area detector'
_diffrn_measurement_method 'phi and omega scans'
_diffrn_radiation_monochromator graphite
_diffrn_radiation_source 'fine-focus sealed tube'
_diffrn_radiation_type MoK\a
_diffrn_radiation_wavelength 0.71073
_diffrn_reflns_av_R_equivalents 0.0322
_diffrn_reflns_av_sigmaI/netI 0.0448
_diffrn_reflns_limit_h_max 34
_diffrn_reflns_limit_h_min -34
_diffrn_reflns_limit_k_max 8
_diffrn_reflns_limit_k_min -8
_diffrn_reflns_limit_l_max 15
_diffrn_reflns_limit_l_min -12
_diffrn_reflns_number 8250
_diffrn_reflns_theta_full 27.99
_diffrn_reflns_theta_max 27.99
_diffrn_reflns_theta_min 1.62
_exptl_absorpt_coefficient_mu 0.057
_exptl_absorpt_correction_T_max 0.989
_exptl_absorpt_correction_T_min 0.980
_exptl_absorpt_correction_type multi-scan
_exptl_absorpt_process_details 'SADABS (Sheldrick, 1998a)'
_exptl_crystal_colour colorless
_exptl_crystal_density_diffrn 1.157
_exptl_crystal_density_method 'not measured'
_exptl_crystal_description plate
_exptl_crystal_F_000 720
_exptl_crystal_size_max 0.13
_exptl_crystal_size_mid 0.11
_exptl_crystal_size_min 0.08
_refine_diff_density_max 0.244
_refine_diff_density_min -0.196
_refine_diff_density_rms 0.044
_refine_ls_extinction_method none
_refine_ls_goodness_of_fit_ref 1.014
_refine_ls_hydrogen_treatment mixed
_refine_ls_matrix_type full
_refine_ls_number_parameters 172
_refine_ls_number_reflns 2406
_refine_ls_number_restraints 0
_refine_ls_restrained_S_all 1.014
_refine_ls_R_factor_all 0.0705
_refine_ls_R_factor_gt 0.0412
_refine_ls_shift/su_max 0.000
_refine_ls_shift/su_mean 0.000
_refine_ls_structure_factor_coef Fsqd
_refine_ls_weighting_details 'calc w=1/[\s^2^(Fo^2^)+(0.0600P)^2^+0.0000P] where P=(Fo^2^+2Fc^2^)/3'
_refine_ls_weighting_scheme calc
_refine_ls_wR_factor_gt 0.1003
_refine_ls_wR_factor_ref 0.1127
_reflns_number_gt 1561
_reflns_number_total 2406
_reflns_threshold_expression I>2\s(I)
_cod_data_source_file om9001044_si_001.cif
_cod_data_source_block OMe
_cod_depositor_comments
;
The following automatic conversions were performed:

'_symmetry_cell_setting' value 'Monoclinic' changed to 'monoclinic'
according to /home/saulius/struct/CIF-dictionaries/cif_core.dic
dictionary named 'cif_core.dic' version 2.4.2 from 2011-04-26.

Automatic conversion script
Id: cif_fix_values 1715 2011-07-08 13:25:40Z adriana 
;
_cod_original_sg_symbol_H-M 'C 2/c'
_cod_database_code 4069249

loop_
_symmetry_equiv_pos_as_xyz
'x, y, z'
'-x, y, -z+1/2'
'x+1/2, y+1/2, z'
'-x+1/2, y+1/2, -z+1/2'
'-x, -y, -z'
'x, -y, z-1/2'
'-x+1/2, -y+1/2, -z'
'x+1/2, -y+1/2, z-1/2'

loop_
_atom_site_label
_atom_site_type_symbol
_atom_site_fract_x
_atom_site_fract_y
_atom_site_fract_z
_atom_site_U_iso_or_equiv
_atom_site_adp_type
_atom_site_occupancy
_atom_site_symmetry_multiplicity
_atom_site_calc_flag
_atom_site_refinement_flags
C1 C 0.09624(5) 0.94997(19) 0.03344(11) 0.0193(3) Uani 1 1 d .
H1 H 0.0855(5) 1.079(2) 0.0624(12) 0.025(4) Uiso 1 1 d .
B2 B 0.15831(5) 0.9463(2) 0.01126(13) 0.0185(3) Uani 1 1 d .
B3 B 0.14500(5) 0.8117(2) 0.12887(14) 0.0197(3) Uani 1 1 d .
H3 H 0.1630(5) 0.864(2) 0.2188(12) 0.022(3) Uiso 1 1 d .
B4 B 0.07722(6) 0.7302(2) 0.08360(14) 0.0221(3) Uani 1 1 d .
H4 H 0.0553(6) 0.734(2) 0.1457(14) 0.035(4) Uiso 1 1 d .
B5 B 0.04707(6) 0.8129(2) -0.06329(14) 0.0218(3) Uani 1 1 d .
H5 H 0.0060(5) 0.863(2) -0.0919(12) 0.029(4) Uiso 1 1 d .
B6 B 0.09650(6) 0.9437(2) -0.10741(13) 0.0202(3) Uani 1 1 d .
H6 H 0.0856(5) 1.076(2) -0.1582(12) 0.027(4) Uiso 1 1 d .
B7 B 0.17820(6) 0.6891(2) 0.04169(13) 0.0192(3) Uani 1 1 d .
H7 H 0.2198(5) 0.6378(19) 0.0707(11) 0.024(4) Uiso 1 1 d .
B8 B 0.12897(6) 0.5583(2) 0.08592(14) 0.0217(3) Uani 1 1 d .
H8 H 0.1389(5) 0.424(2) 0.1416(13) 0.032(4) Uiso 1 1 d .
B9 B 0.06824(6) 0.5583(2) -0.03323(14) 0.0223(3) Uani 1 1 d .
H9 H 0.0432(5) 0.423(2) -0.0509(12) 0.031(4) Uiso 1 1 d .
B10 B 0.07996(6) 0.6904(2) -0.15125(14) 0.0218(3) Uani 1 1 d .
H10 H 0.0621(5) 0.641(2) -0.2399(12) 0.026(4) Uiso 1 1 d .
B11 B 0.14793(6) 0.7710(2) -0.10584(14) 0.0196(3) Uani 1 1 d .
H11 H 0.1716(5) 0.764(2) -0.1680(13) 0.029(4) Uiso 1 1 d .
C12 C 0.12903(5) 0.55252(18) -0.05501(12) 0.0199(3) Uani 1 1 d .
H12 H 0.1397(5) 0.427(2) -0.0826(12) 0.026(4) Uiso 1 1 d .
O13 O 0.18986(3) 1.11866(13) 0.02532(8) 0.0239(2) Uani 1 1 d .
C14 C 0.23576(5) 1.1394(2) 0.12665(12) 0.0264(3) Uani 1 1 d .
H14A H 0.2575 1.2535 0.1159 0.040 Uiso 1 1 calc R
H14B H 0.2569 1.0146 0.1384 0.040 Uiso 1 1 calc R
H14C H 0.2243 1.1643 0.1950 0.040 Uiso 1 1 calc R

loop_
_atom_site_aniso_label
_atom_site_aniso_U_11
_atom_site_aniso_U_22
_atom_site_aniso_U_33
_atom_site_aniso_U_23
_atom_site_aniso_U_13
_atom_site_aniso_U_12
C1 0.0177(6) 0.0187(6) 0.0218(7) -0.0014(5) 0.0063(5) 0.0008(5)
B2 0.0181(7) 0.0180(6) 0.0195(8) 0.0009(5) 0.0062(6) 0.0005(5)
B3 0.0189(7) 0.0207(7) 0.0188(8) 0.0007(5) 0.0049(6) -0.0005(5)
B4 0.0221(7) 0.0229(7) 0.0245(9) -0.0013(6) 0.0119(6) -0.0028(6)
B5 0.0168(7) 0.0227(7) 0.0250(9) -0.0049(6) 0.0055(6) 0.0000(5)
B6 0.0200(7) 0.0205(7) 0.0189(8) 0.0007(6) 0.0045(6) 0.0017(5)
B7 0.0185(7) 0.0185(7) 0.0198(8) 0.0020(5) 0.0051(6) 0.0014(5)
B8 0.0230(7) 0.0191(7) 0.0240(9) 0.0025(6) 0.0087(6) -0.0011(5)
B9 0.0198(7) 0.0210(7) 0.0268(9) -0.0037(6) 0.0083(6) -0.0026(5)
B10 0.0205(7) 0.0217(7) 0.0216(9) -0.0027(6) 0.0044(6) 0.0004(5)
B11 0.0202(7) 0.0192(7) 0.0199(8) -0.0004(6) 0.0071(6) 0.0001(5)
C12 0.0198(6) 0.0166(6) 0.0234(8) -0.0019(5) 0.0070(5) 0.0003(5)
O13 0.0223(5) 0.0212(4) 0.0254(5) 0.0016(4) 0.0037(4) -0.0031(4)
C14 0.0213(6) 0.0269(7) 0.0294(8) -0.0042(6) 0.0055(6) -0.0048(5)

loop_
_atom_type_symbol
_atom_type_description
_atom_type_scat_dispersion_real
_atom_type_scat_dispersion_imag
_atom_type_scat_source
C C 0.0033 0.0016 'International Tables Vol C Tables 4.2.6.8 and 6.1.1.4'
H H 0.0000 0.0000 'International Tables Vol C Tables 4.2.6.8 and 6.1.1.4'
B B 0.0013 0.0007 'International Tables Vol C Tables 4.2.6.8 and 6.1.1.4'
O O 0.0106 0.0060 'International Tables Vol C Tables 4.2.6.8 and 6.1.1.4'

loop_
_geom_angle_atom_site_label_1
_geom_angle_atom_site_label_2
_geom_angle_atom_site_label_3
_geom_angle
B3 C1 B6 115.06(10)
B3 C1 B5 115.51(10)
B6 C1 B5 62.96(9)
B3 C1 B4 63.11(8)
B6 C1 B4 115.37(10)
B5 C1 B4 63.11(9)
B3 C1 B2 63.17(8)
B6 C1 B2 62.94(8)
B5 C1 B2 115.88(10)
B4 C1 B2 116.09(10)
B3 C1 H1 117.4(8)
B6 C1 H1 117.6(8)
B5 C1 H1 117.0(8)
B4 C1 H1 117.0(8)
B2 C1 H1 116.9(8)
O13 B2 C1 121.84(11)
O13 B2 B7 128.96(11)
C1 B2 B7 102.24(10)
O13 B2 B11 124.38(12)
C1 B2 B11 102.45(9)
B7 B2 B11 60.43(8)
O13 B2 B6 117.62(10)
C1 B2 B6 57.50(8)
B7 B2 B6 106.83(9)
B11 B2 B6 59.17(8)
O13 B2 B3 124.49(11)
C1 B2 B3 57.17(8)
B7 B2 B3 59.07(8)
B11 B2 B3 106.73(10)
B6 B2 B3 105.64(10)
C1 B3 B8 104.45(10)
C1 B3 B7 104.69(11)
B8 B3 B7 60.55(9)
C1 B3 B4 58.71(8)
B8 B3 B4 59.92(8)
B7 B3 B4 108.62(10)
C1 B3 B2 59.65(8)
B8 B3 B2 108.88(11)
B7 B3 B2 59.80(8)
B4 B3 B2 109.52(10)
C1 B3 H3 120.2(7)
B8 B3 H3 125.5(7)
B7 B3 H3 126.5(7)
B4 B3 H3 118.6(7)
B2 B3 H3 119.7(7)
C1 B4 B9 103.95(11)
C1 B4 B8 103.70(10)
B9 B4 B8 60.63(9)
C1 B4 B3 58.18(8)
B9 B4 B3 107.87(11)
B8 B4 B3 59.47(8)
C1 B4 B5 58.42(8)
B9 B4 B5 59.78(9)
B8 B4 B5 108.11(12)
B3 B4 B5 107.57(11)
C1 B4 H4 120.4(8)
B9 B4 H4 127.1(8)
B8 B4 H4 125.8(8)
B3 B4 H4 119.0(8)
B5 B4 H4 120.8(8)
C1 B5 B10 104.00(10)
C1 B5 B9 103.84(10)
B10 B5 B9 60.44(9)
C1 B5 B6 58.50(8)
B10 B5 B6 59.64(9)
B9 B5 B6 107.86(10)
C1 B5 B4 58.47(8)
B10 B5 B4 108.00(10)
B9 B5 B4 59.58(8)
B6 B5 B4 107.88(10)
C1 B5 H5 121.9(7)
B10 B5 H5 125.6(8)
B9 B5 H5 125.0(7)
B6 B5 H5 121.0(8)
B4 B5 H5 119.8(8)
C1 B6 B10 104.13(11)
C1 B6 B11 104.52(10)
B10 B6 B11 60.67(8)
C1 B6 B5 58.54(8)
B10 B6 B5 59.78(8)
B11 B6 B5 108.58(10)
C1 B6 B2 59.56(8)
B10 B6 B2 108.93(9)
B11 B6 B2 59.84(8)
B5 B6 B2 109.39(11)
C1 B6 H6 118.3(8)
B10 B6 H6 127.9(7)
B11 B6 H6 127.5(8)
B5 B6 H6 118.9(7)
B2 B6 H6 117.9(7)
C12 B7 B3 103.68(10)
C12 B7 B2 104.53(9)
B3 B7 B2 61.13(8)
C12 B7 B8 58.56(8)
B3 B7 B8 59.60(9)
B2 B7 B8 109.18(10)
C12 B7 B11 58.21(8)
B3 B7 B11 107.86(10)
B2 B7 B11 59.82(8)
B8 B7 B11 107.88(10)
C12 B7 H7 121.7(7)
B3 B7 H7 126.0(7)
B2 B7 H7 124.1(7)
B8 B7 H7 120.5(7)
B11 B7 H7 119.9(7)
C12 B8 B3 103.86(10)
C12 B8 B4 104.08(10)
B3 B8 B4 60.61(8)
C12 B8 B7 58.55(8)
B3 B8 B7 59.85(8)
B4 B8 B7 108.61(10)
C12 B8 B9 58.56(8)
B3 B8 B9 107.98(10)
B4 B8 B9 59.63(8)
B7 B8 B9 108.27(11)
C12 B8 H8 121.4(8)
B3 B8 H8 126.8(7)
B4 B8 H8 124.3(8)
B7 B8 H8 121.5(8)
B9 B8 H8 118.4(7)
C12 B9 B4 104.02(10)
C12 B9 B5 103.93(10)
B4 B9 B5 60.64(9)
C12 B9 B10 58.46(8)
B4 B9 B10 108.24(10)
B5 B9 B10 59.68(9)
C12 B9 B8 58.36(9)
B4 B9 B8 59.74(8)
B5 B9 B8 108.09(10)
B10 B9 B8 107.86(10)
C12 B9 H9 119.5(7)
B4 B9 H9 127.0(8)
B5 B9 H9 127.2(7)
B10 B9 H9 119.5(8)
B8 B9 H9 119.4(7)
C12 B10 B6 103.73(10)
C12 B10 B5 104.21(11)
B6 B10 B5 60.59(9)
C12 B10 B9 58.64(8)
B6 B10 B9 108.17(11)
B5 B10 B9 59.88(9)
C12 B10 B11 58.34(8)
B6 B10 B11 59.76(8)
B5 B10 B11 108.50(10)
B9 B10 B11 108.21(10)
C12 B10 H10 121.1(7)
B6 B10 H10 125.2(7)
B5 B10 H10 126.5(7)
B9 B10 H10 121.1(7)
B11 B10 H10 118.6(7)
C12 B11 B6 103.70(10)
C12 B11 B2 104.57(11)
B6 B11 B2 60.98(8)
C12 B11 B10 58.49(8)
B6 B11 B10 59.57(8)
B2 B11 B10 108.96(11)
C12 B11 B7 58.33(8)
B6 B11 B7 107.71(11)
B2 B11 B7 59.75(8)
B10 B11 B7 107.78(11)
C12 B11 H11 119.9(7)
B6 B11 H11 127.5(7)
B2 B11 H11 125.5(7)
B10 B11 H11 120.2(7)
B7 B11 H11 119.2(7)
B11 C12 B7 63.46(8)
B11 C12 B8 115.80(10)
B7 C12 B8 62.89(8)
B11 C12 B10 63.17(8)
B7 C12 B10 115.85(10)
B8 C12 B10 115.43(10)
B11 C12 B9 115.75(10)
B7 C12 B9 115.62(10)
B8 C12 B9 63.08(9)
B10 C12 B9 62.90(9)
B11 C12 H12 116.8(9)
B7 C12 H12 116.6(8)
B8 C12 H12 117.1(8)
B10 C12 H12 117.6(8)
B9 C12 H12 117.5(8)
B2 O13 C14 119.76(10)
O13 C14 H14A 109.5
O13 C14 H14B 109.5
H14A C14 H14B 109.5
O13 C14 H14C 109.5
H14A C14 H14C 109.5
H14B C14 H14C 109.5

loop_
_geom_bond_atom_site_label_1
_geom_bond_atom_site_label_2
_geom_bond_distance
C1 B3 1.6984(18)
C1 B6 1.706(2)
C1 B5 1.7069(18)
C1 B4 1.708(2)
C1 B2 1.744(2)
C1 H1 0.998(14)
B2 O13 1.3884(16)
B2 B7 1.780(2)
B2 B11 1.781(2)
B2 B6 1.802(2)
B2 B3 1.804(2)
B3 B8 1.762(2)
B3 B7 1.767(2)
B3 B4 1.783(2)
B3 H3 1.096(13)
B4 B9 1.768(2)
B4 B8 1.770(2)
B4 B5 1.787(2)
B4 H4 1.085(16)
B5 B10 1.768(2)
B5 B9 1.772(2)
B5 B6 1.782(2)
B5 H5 1.082(13)
B6 B10 1.766(2)
B6 B11 1.769(2)
B6 H6 1.055(14)
B7 C12 1.7051(18)
B7 B8 1.779(2)
B7 B11 1.792(2)
B7 H7 1.096(13)
B8 C12 1.705(2)
B8 B9 1.786(2)
B8 H8 1.094(14)
B9 C12 1.709(2)
B9 B10 1.782(2)
B9 H9 1.092(14)
B10 C12 1.7058(19)
B10 B11 1.785(2)
B10 H10 1.077(14)
B11 C12 1.7029(19)
B11 H11 1.121(15)
C12 H12 0.970(14)
O13 C14 1.4324(14)
C14 H14A 0.9800
C14 H14B 0.9800
C14 H14C 0.9800

loop_
_geom_torsion_atom_site_label_1
_geom_torsion_atom_site_label_2
_geom_torsion_atom_site_label_3
_geom_torsion_atom_site_label_4
_geom_torsion
B3 C1 B2 O13 -113.12(14)
B6 C1 B2 O13 104.57(13)
B5 C1 B2 O13 139.97(12)
B4 C1 B2 O13 -148.83(12)
B3 C1 B2 B7 40.01(9)
B6 C1 B2 B7 -102.30(10)
B5 C1 B2 B7 -66.91(13)
B4 C1 B2 B7 4.29(14)
B3 C1 B2 B11 102.03(10)
B6 C1 B2 B11 -40.29(9)
B5 C1 B2 B11 -4.89(13)
B4 C1 B2 B11 66.31(13)
B3 C1 B2 B6 142.31(10)
B5 C1 B2 B6 35.40(10)
B4 C1 B2 B6 106.60(12)
B6 C1 B2 B3 -142.31(10)
B5 C1 B2 B3 -106.92(11)
B4 C1 B2 B3 -35.72(11)
B6 C1 B3 B8 -66.73(13)
B5 C1 B3 B8 3.83(15)
B4 C1 B3 B8 40.33(10)
B2 C1 B3 B8 -103.67(11)
B6 C1 B3 B7 -3.94(13)
B5 C1 B3 B7 66.61(13)
B4 C1 B3 B7 103.11(11)
B2 C1 B3 B7 -40.88(9)
B6 C1 B3 B4 -107.05(12)
B5 C1 B3 B4 -36.50(11)
B2 C1 B3 B4 -143.99(11)
B6 C1 B3 B2 36.94(10)
B5 C1 B3 B2 107.50(12)
B4 C1 B3 B2 143.99(11)
O13 B2 B3 C1 108.57(13)
B7 B2 B3 C1 -132.91(10)
B11 B2 B3 C1 -94.24(10)
B6 B2 B3 C1 -32.37(9)
O13 B2 B3 B8 -155.38(11)
C1 B2 B3 B8 96.05(11)
B7 B2 B3 B8 -36.86(10)
B11 B2 B3 B8 1.81(13)
B6 B2 B3 B8 63.68(12)
O13 B2 B3 B7 -118.53(14)
C1 B2 B3 B7 132.91(10)
B11 B2 B3 B7 38.66(9)
B6 B2 B3 B7 100.53(10)
O13 B2 B3 B4 140.77(12)
C1 B2 B3 B4 32.21(9)
B7 B2 B3 B4 -100.70(11)
B11 B2 B3 B4 -62.03(12)
B6 B2 B3 B4 -0.17(13)
B3 C1 B4 B9 -102.59(11)
B6 C1 B4 B9 3.98(13)
B5 C1 B4 B9 40.40(9)
B2 C1 B4 B9 -66.85(13)
B3 C1 B4 B8 -39.95(10)
B6 C1 B4 B8 66.62(13)
B5 C1 B4 B8 103.04(12)
B2 C1 B4 B8 -4.21(14)
B6 C1 B4 B3 106.56(12)
B5 C1 B4 B3 142.99(11)
B2 C1 B4 B3 35.74(11)
B3 C1 B4 B5 -142.99(11)
B6 C1 B4 B5 -36.43(10)
B2 C1 B4 B5 -107.25(12)
B8 B3 B4 C1 -133.60(12)
B7 B3 B4 C1 -96.23(11)
B2 B3 B4 C1 -32.57(10)
C1 B3 B4 B9 95.62(12)
B8 B3 B4 B9 -37.97(10)
B7 B3 B4 B9 -0.60(14)
B2 B3 B4 B9 63.06(13)
C1 B3 B4 B8 133.60(12)
B7 B3 B4 B8 37.37(10)
B2 B3 B4 B8 101.03(12)
C1 B3 B4 B5 32.54(9)
B8 B3 B4 B5 -101.06(12)
B7 B3 B4 B5 -63.69(12)
B2 B3 B4 B5 -0.02(13)
B3 C1 B5 B10 -66.25(14)
B6 C1 B5 B10 40.21(10)
B4 C1 B5 B10 -102.76(11)
B2 C1 B5 B10 4.82(14)
B3 C1 B5 B9 -3.79(15)
B6 C1 B5 B9 102.68(11)
B4 C1 B5 B9 -40.29(10)
B2 C1 B5 B9 67.29(13)
B3 C1 B5 B6 -106.46(12)
B4 C1 B5 B6 -142.96(10)
B2 C1 B5 B6 -35.39(10)
B3 C1 B5 B4 36.50(11)
B6 C1 B5 B4 142.96(10)
B2 C1 B5 B4 107.58(11)
B9 B4 B5 C1 -133.28(11)
B8 B4 B5 C1 -95.25(11)
B3 B4 B5 C1 -32.45(9)
C1 B4 B5 B10 95.68(11)
B9 B4 B5 B10 -37.60(10)
B8 B4 B5 B10 0.43(13)
B3 B4 B5 B10 63.23(12)
C1 B4 B5 B9 133.28(11)
B8 B4 B5 B9 38.03(10)
B3 B4 B5 B9 100.83(11)
C1 B4 B5 B6 32.66(9)
B9 B4 B5 B6 -100.62(11)
B8 B4 B5 B6 -62.59(12)
B3 B4 B5 B6 0.21(13)
B3 C1 B6 B10 66.86(12)
B5 C1 B6 B10 -40.30(9)
B4 C1 B6 B10 -3.82(13)
B2 C1 B6 B10 103.89(10)
B3 C1 B6 B11 4.02(13)
B5 C1 B6 B11 -103.14(10)
B4 C1 B6 B11 -66.66(12)
B2 C1 B6 B11 41.05(9)
B3 C1 B6 B5 107.16(11)
B4 C1 B6 B5 36.48(10)
B2 C1 B6 B5 144.19(10)
B3 C1 B6 B2 -37.03(10)
B5 C1 B6 B2 -144.19(10)
B4 C1 B6 B2 -107.71(11)
B10 B5 B6 C1 -133.45(10)
B9 B5 B6 C1 -95.59(11)
B4 B5 B6 C1 -32.65(9)
C1 B5 B6 B10 133.45(10)
B9 B5 B6 B10 37.87(10)
B4 B5 B6 B10 100.80(11)
C1 B5 B6 B11 96.00(11)
B10 B5 B6 B11 -37.46(10)
B9 B5 B6 B11 0.41(14)
B4 B5 B6 B11 63.35(13)
C1 B5 B6 B2 32.33(9)
B10 B5 B6 B2 -101.12(11)
B9 B5 B6 B2 -63.26(13)
B4 B5 B6 B2 -0.32(13)
O13 B2 B6 C1 -111.87(13)
B7 B2 B6 C1 94.01(11)
B11 B2 B6 C1 132.67(11)
B3 B2 B6 C1 32.24(9)
O13 B2 B6 B10 152.51(12)
C1 B2 B6 B10 -95.62(12)
B7 B2 B6 B10 -1.60(15)
B11 B2 B6 B10 37.05(11)
B3 B2 B6 B10 -63.38(13)
O13 B2 B6 B11 115.46(14)
C1 B2 B6 B11 -132.67(11)
B7 B2 B6 B11 -38.66(10)
B3 B2 B6 B11 -100.43(10)
O13 B2 B6 B5 -143.81(12)
C1 B2 B6 B5 -31.94(9)
B7 B2 B6 B5 62.07(13)
B11 B2 B6 B5 100.73(11)
B3 B2 B6 B5 0.30(13)
C1 B3 B7 C12 -58.44(11)
B8 B3 B7 C12 40.08(9)
B4 B3 B7 C12 2.99(13)
B2 B3 B7 C12 -99.25(10)
C1 B3 B7 B2 40.81(9)
B8 B3 B7 B2 139.33(10)
B4 B3 B7 B2 102.23(11)
C1 B3 B7 B8 -98.52(10)
B4 B3 B7 B8 -37.09(10)
B2 B3 B7 B8 -139.33(10)
C1 B3 B7 B11 2.14(12)
B8 B3 B7 B11 100.66(11)
B4 B3 B7 B11 63.57(12)
B2 B3 B7 B11 -38.67(9)
O13 B2 B7 C12 -150.81(14)
C1 B2 B7 C12 58.79(12)
B11 B2 B7 C12 -38.71(10)
B6 B2 B7 C12 -0.63(14)
B3 B2 B7 C12 97.82(11)
O13 B2 B7 B3 111.37(16)
C1 B2 B7 B3 -39.04(9)
B11 B2 B7 B3 -136.53(10)
B6 B2 B7 B3 -98.46(11)
O13 B2 B7 B8 147.89(14)
C1 B2 B7 B8 -2.51(13)
B11 B2 B7 B8 -100.01(11)
B6 B2 B7 B8 -61.93(14)
B3 B2 B7 B8 36.53(10)
O13 B2 B7 B11 -112.10(16)
C1 B2 B7 B11 97.50(10)
B6 B2 B7 B11 38.08(10)
B3 B2 B7 B11 136.53(10)
C1 B3 B8 C12 58.83(12)
B7 B3 B8 C12 -40.11(9)
B4 B3 B8 C12 98.55(11)
B2 B3 B8 C12 -3.57(13)
C1 B3 B8 B4 -39.72(10)
B7 B3 B8 B4 -138.66(11)
B2 B3 B8 B4 -102.12(11)
C1 B3 B8 B7 98.94(11)
B4 B3 B8 B7 138.66(11)
B2 B3 B8 B7 36.54(9)
C1 B3 B8 B9 -2.17(14)
B7 B3 B8 B9 -101.11(12)
B4 B3 B8 B9 37.55(11)
B2 B3 B8 B9 -64.57(13)
C1 B4 B8 C12 -58.87(12)
B9 B4 B8 C12 39.61(9)
B3 B4 B8 C12 -98.17(11)
B5 B4 B8 C12 1.96(12)
C1 B4 B8 B3 39.30(10)
B9 B4 B8 B3 137.78(12)
B5 B4 B8 B3 100.13(11)
C1 B4 B8 B7 2.24(14)
B9 B4 B8 B7 100.72(12)
B3 B4 B8 B7 -37.06(10)
B5 B4 B8 B7 63.07(13)
C1 B4 B8 B9 -98.48(11)
B3 B4 B8 B9 -137.78(12)
B5 B4 B8 B9 -37.65(10)
B3 B7 B8 C12 132.84(10)
B2 B7 B8 C12 95.67(11)
B11 B7 B8 C12 32.22(9)
C12 B7 B8 B3 -132.84(10)
B2 B7 B8 B3 -37.18(10)
B11 B7 B8 B3 -100.62(11)
C12 B7 B8 B4 -95.45(11)
B3 B7 B8 B4 37.39(10)
B2 B7 B8 B4 0.22(15)
B11 B7 B8 B4 -63.23(13)
C12 B7 B8 B9 -32.24(9)
B3 B7 B8 B9 100.61(11)
B2 B7 B8 B9 63.43(13)
B11 B7 B8 B9 -0.01(13)
C1 B4 B9 C12 58.57(12)
B8 B4 B9 C12 -39.50(10)
B3 B4 B9 C12 -2.05(13)
B5 B4 B9 C12 98.29(11)
C1 B4 B9 B5 -39.72(9)
B8 B4 B9 B5 -137.79(11)
B3 B4 B9 B5 -100.33(11)
C1 B4 B9 B10 -2.40(13)
B8 B4 B9 B10 -100.46(11)
B3 B4 B9 B10 -63.01(13)
B5 B4 B9 B10 37.32(10)
C1 B4 B9 B8 98.07(11)
B3 B4 B9 B8 37.45(10)
B5 B4 B9 B8 137.79(11)
C1 B5 B9 C12 -58.72(13)
B10 B5 B9 C12 39.71(9)
B6 B5 B9 C12 2.20(13)
B4 B5 B9 C12 -98.45(11)
C1 B5 B9 B4 39.73(10)
B10 B5 B9 B4 138.16(11)
B6 B5 B9 B4 100.65(11)
C1 B5 B9 B10 -98.43(11)
B6 B5 B9 B10 -37.51(10)
B4 B5 B9 B10 -138.16(11)
C1 B5 B9 B8 2.10(15)
B10 B5 B9 B8 100.53(12)
B6 B5 B9 B8 63.02(14)
B4 B5 B9 B8 -37.63(11)
B3 B8 B9 C12 95.55(12)
B4 B8 B9 C12 133.54(11)
B7 B8 B9 C12 32.23(9)
C12 B8 B9 B4 -133.54(11)
B3 B8 B9 B4 -37.99(11)
B7 B8 B9 B4 -101.31(11)
C12 B8 B9 B5 -95.52(12)
B3 B8 B9 B5 0.04(16)
B4 B8 B9 B5 38.03(11)
B7 B8 B9 B5 -63.28(14)
C12 B8 B9 B10 -32.43(9)
B3 B8 B9 B10 63.12(14)
B4 B8 B9 B10 101.11(11)
B7 B8 B9 B10 -0.20(13)
C1 B6 B10 C12 -59.09(12)
B11 B6 B10 C12 39.84(10)
B5 B6 B10 C12 -98.77(11)
B2 B6 B10 C12 3.14(15)
C1 B6 B10 B5 39.68(9)
B11 B6 B10 B5 138.61(11)
B2 B6 B10 B5 101.91(12)
C1 B6 B10 B9 1.99(12)
B11 B6 B10 B9 100.91(11)
B5 B6 B10 B9 -37.69(10)
B2 B6 B10 B9 64.22(13)
C1 B6 B10 B11 -98.93(11)
B5 B6 B10 B11 -138.61(11)
B2 B6 B10 B11 -36.70(11)
C1 B5 B10 C12 58.31(12)
B9 B5 B10 C12 -39.86(9)
B6 B5 B10 C12 97.95(10)
B4 B5 B10 C12 -2.64(12)
C1 B5 B10 B6 -39.64(9)
B9 B5 B10 B6 -137.81(10)
B4 B5 B10 B6 -100.58(11)
C1 B5 B10 B9 98.17(10)
B6 B5 B10 B9 137.81(10)
B4 B5 B10 B9 37.22(9)
C1 B5 B10 B11 -2.60(13)
B9 B5 B10 B11 -100.77(11)
B6 B5 B10 B11 37.04(10)
B4 B5 B10 B11 -63.55(13)
B4 B9 B10 C12 95.57(11)
B5 B9 B10 C12 133.32(10)
B8 B9 B10 C12 32.39(9)
C12 B9 B10 B6 -95.31(10)
B4 B9 B10 B6 0.26(13)
B5 B9 B10 B6 38.01(9)
B8 B9 B10 B6 -62.91(12)
C12 B9 B10 B5 -133.32(10)
B4 B9 B10 B5 -37.74(10)
B8 B9 B10 B5 -100.92(11)
C12 B9 B10 B11 -32.05(9)
B4 B9 B10 B11 63.52(13)
B5 B9 B10 B11 101.26(11)
B8 B9 B10 B11 0.34(13)
C1 B6 B11 C12 58.35(11)
B10 B6 B11 C12 -39.91(10)
B5 B6 B11 C12 -2.85(13)
B2 B6 B11 C12 99.26(11)
C1 B6 B11 B2 -40.91(9)
B10 B6 B11 B2 -139.17(12)
B5 B6 B11 B2 -102.11(11)
C1 B6 B11 B10 98.26(11)
B5 B6 B11 B10 37.07(10)
B2 B6 B11 B10 139.17(12)
C1 B6 B11 B7 -2.35(12)
B10 B6 B11 B7 -100.61(11)
B5 B6 B11 B7 -63.55(12)
B2 B6 B11 B7 38.56(9)
O13 B2 B11 C12 157.97(11)
C1 B2 B11 C12 -58.37(11)
B7 B2 B11 C12 38.78(9)
B6 B2 B11 C12 -97.79(10)
B3 B2 B11 C12 0.74(12)
O13 B2 B11 B6 -104.24(13)
C1 B2 B11 B6 39.43(9)
B7 B2 B11 B6 136.57(11)
B3 B2 B11 B6 98.54(11)
O13 B2 B11 B10 -140.82(12)
C1 B2 B11 B10 2.84(12)
B7 B2 B11 B10 99.99(11)
B6 B2 B11 B10 -36.59(10)
B3 B2 B11 B10 61.95(12)
O13 B2 B11 B7 119.19(14)
C1 B2 B11 B7 -97.15(10)
B6 B2 B11 B7 -136.57(11)
B3 B2 B11 B7 -38.04(9)
B6 B10 B11 C12 133.02(12)
B5 B10 B11 C12 95.62(11)
B9 B10 B11 C12 32.17(10)
C12 B10 B11 B6 -133.02(12)
B5 B10 B11 B6 -37.40(10)
B9 B10 B11 B6 -100.85(12)
C12 B10 B11 B2 -95.82(11)
B6 B10 B11 B2 37.19(10)
B5 B10 B11 B2 -0.21(14)
B9 B10 B11 B2 -63.65(12)
C12 B10 B11 B7 -32.52(9)
B6 B10 B11 B7 100.50(12)
B5 B10 B11 B7 63.10(12)
B9 B10 B11 B7 -0.35(13)
B3 B7 B11 C12 -95.32(11)
B2 B7 B11 C12 -134.58(11)
B8 B7 B11 C12 -32.36(9)
C12 B7 B11 B6 95.45(11)
B3 B7 B11 B6 0.14(13)
B2 B7 B11 B6 -39.13(10)
B8 B7 B11 B6 63.10(12)
C12 B7 B11 B2 134.58(11)
B3 B7 B11 B2 39.27(9)
B8 B7 B11 B2 102.22(11)
C12 B7 B11 B10 32.58(9)
B3 B7 B11 B10 -62.73(12)
B2 B7 B11 B10 -102.00(11)
B8 B7 B11 B10 0.22(13)
B6 B11 C12 B7 -102.57(11)
B2 B11 C12 B7 -39.47(9)
B10 B11 C12 B7 -143.03(11)
B6 B11 C12 B8 -66.40(12)
B2 B11 C12 B8 -3.30(13)
B10 B11 C12 B8 -106.86(12)
B7 B11 C12 B8 36.17(10)
B6 B11 C12 B10 40.46(10)
B2 B11 C12 B10 103.55(11)
B7 B11 C12 B10 143.03(11)
B6 B11 C12 B9 4.63(14)
B2 B11 C12 B9 67.72(12)
B10 B11 C12 B9 -35.83(11)
B7 B11 C12 B9 107.20(12)
B3 B7 C12 B11 102.74(10)
B2 B7 C12 B11 39.50(10)
B8 B7 C12 B11 143.35(10)
B3 B7 C12 B8 -40.61(9)
B2 B7 C12 B8 -103.85(11)
B11 B7 C12 B8 -143.35(10)
B3 B7 C12 B10 66.13(13)
B2 B7 C12 B10 2.89(15)
B8 B7 C12 B10 106.74(12)
B11 B7 C12 B10 -36.61(11)
B3 B7 C12 B9 -4.66(13)
B2 B7 C12 B9 -67.90(13)
B8 B7 C12 B9 35.95(10)
B11 B7 C12 B9 -107.40(12)
B3 B8 C12 B11 4.39(13)
B4 B8 C12 B11 67.05(12)
B7 B8 C12 B11 -36.38(10)
B9 B8 C12 B11 107.20(11)
B3 B8 C12 B7 40.77(9)
B4 B8 C12 B7 103.43(10)
B9 B8 C12 B7 143.58(10)
B3 B8 C12 B10 -66.63(12)
B4 B8 C12 B10 -3.96(13)
B7 B8 C12 B10 -107.40(11)
B9 B8 C12 B10 36.18(10)
B3 B8 C12 B9 -102.81(10)
B4 B8 C12 B9 -40.15(9)
B7 B8 C12 B9 -143.58(10)
B6 B10 C12 B11 -40.56(10)
B5 B10 C12 B11 -103.20(11)
B9 B10 C12 B11 -143.68(11)
B6 B10 C12 B7 -3.84(15)
B5 B10 C12 B7 -66.48(13)
B9 B10 C12 B7 -106.96(12)
B11 B10 C12 B7 36.72(11)
B6 B10 C12 B8 66.87(13)
B5 B10 C12 B8 4.23(13)
B9 B10 C12 B8 -36.25(10)
B11 B10 C12 B8 107.43(12)
B6 B10 C12 B9 103.12(12)
B5 B10 C12 B9 40.48(9)
B11 B10 C12 B9 143.68(11)
B4 B9 C12 B11 -67.09(13)
B5 B9 C12 B11 -4.39(14)
B10 B9 C12 B11 35.93(11)
B8 B9 C12 B11 -107.28(11)
B4 B9 C12 B7 4.31(14)
B5 B9 C12 B7 67.01(13)
B10 B9 C12 B7 107.33(11)
B8 B9 C12 B7 -35.88(10)
B4 B9 C12 B8 40.19(10)
B5 B9 C12 B8 102.88(11)
B10 B9 C12 B8 143.21(10)
B4 B9 C12 B10 -103.02(11)
B5 B9 C12 B10 -40.32(10)
B8 B9 C12 B10 -143.21(10)
C1 B2 O13 C14 104.81(14)
B7 B2 O13 C14 -40.6(2)
B11 B2 O13 C14 -118.12(13)
B6 B2 O13 C14 171.93(11)
B3 B2 O13 C14 35.15(17)
